data_9012417
loop_
_publ_author_name
'Vezzalini, G.'
'Quartieri, S.'
'Alberti, A.'

_publ_section_title
;
 Structural modifications induced by dehydration in the zeolite gismondine
 Locality: Montalto di Castro, Italy
 Sample: dehydration t = 1 hr
;
_journal_name_full Zeolites
_journal_page_first 34
_journal_page_last 42
_journal_paper_doi 10.1016/0144-2449(93)90020-4
_journal_volume 13
_journal_year 1993
_chemical_formula_sum 'Al2 Ca H8 O12 Si2'
_chemical_name_mineral Gismondine
_symmetry_space_group_name_H-M 'P 1 21 1'
_cell_angle_alpha 90
_cell_angle_beta 92.57
_cell_angle_gamma 90
_cell_formula_units_Z 4
_cell_length_a 9.989
_cell_length_b 10.616
_cell_length_c 9.820
_cell_volume 1040.297
_exptl_crystal_density_diffrn 2.236
_cod_original_formula_sum 'Ca Al2 Si2 O12 H8'
_cod_database_code 9012417

loop_
_symmetry_equiv_pos_as_xyz
x,y,z
-x,1/2+y,1/2-z

loop_
_atom_site_label
_atom_site_fract_x
_atom_site_fract_y
_atom_site_fract_z
_atom_site_U_iso_or_equiv
_atom_site_type_symbol
_atom_site_attached_hydrogens
Ca 0.71550 0.06890 0.35790 0.02200 Ca 0
CaP 0.28370 0.93370 0.64070 0.02200 Ca 0
Al1 0.09650 0.11490 0.16790 0.00690 Al 0
Al1f 0.09650 0.38510 0.66790 0.00690 Al 0
Al2 0.58730 0.86450 0.14680 0.00640 Al 0
Al2f 0.58730 0.63550 0.64680 0.00640 Al 0
Si1 0.41630 0.11290 0.18360 0.00620 Si 0
Si1f 0.41630 0.38710 0.68360 0.00620 Si 0
Si2 0.90730 0.87170 0.16160 0.00580 Si 0
Si2f 0.90730 0.62830 0.66160 0.00580 Si 0
O1 0.08100 0.15760 0.99720 0.01400 O 0
O1f 0.08100 0.34240 0.49720 0.01400 O 0
O2 0.26190 0.08070 0.21460 0.01300 O 0
O2f 0.26190 0.41930 0.71460 0.01300 O 0
O3 0.44000 0.14780 0.02530 0.01100 O 0
O3f 0.44000 0.35220 0.52530 0.01100 O 0
O4 0.24870 0.40210 0.30370 0.01300 O 0
O4f 0.24870 0.09790 0.80370 0.01300 O 0
O5 0.99690 0.98830 0.21350 0.01300 O 0
O5f 0.99690 0.51170 0.71350 0.01300 O 0
O6 0.04350 0.24860 0.25600 0.00900 O 0
O6f 0.04350 0.25140 0.75600 0.00900 O 0
O7 0.47040 0.22580 0.27880 0.01000 O 0
O7f 0.47040 0.27420 0.77880 0.01000 O 0
O8 0.50880 0.99120 0.22830 0.01000 O 0
O8f 0.50880 0.50880 0.72830 0.01000 O 0
Wat1 0.25560 0.11840 0.49970 0.02600 O 2
Wat1P 0.74800 0.89920 0.50690 0.02100 O 2
Wat2 0.59310 0.11960 0.55410 0.01700 O 2
Wat2P 0.40340 0.85530 0.45820 0.01200 O 2
Wat3 0.90110 0.13700 0.49950 0.01300 O 2
Wat3P 0.08460 0.89480 0.49480 0.01800 O 2
Wat4 0.77430 0.25370 0.25570 0.02300 O 2
Wat7P 0.22860 0.77630 0.78340 0.02800 O 2

loop_
_cod_changelog_entry_id
_cod_changelog_entry_author
_cod_changelog_entry_date
_cod_changelog_entry_text
1
;cod-tools version 3.8.0
Id: cif_guess_AMCSD_atom_types 9574 2023-05-10 09:00:05Z saulius
;
2023-05-10T18:54:02+03:00
;Derived atom types and hydrogen counts
from atom names that follow the AMCSD naming convention
(Wat == water, O-H == hydroxyl).
;
